data_7114329
loop_
_publ_author_name
'Lorbach, Volker'
'Franke, Dirk'
'Nieger, Martin'
'M\~A&#x00BC;ller, Michael'

_publ_section_title
;
 Cyclohexadiene-trans-diols as versatile starting material in natural
 product synthesis: short and efficient synthesis of iso-crotepoxide and
 ent-senepoxide
;
_journal_issue 5
_journal_name_full 'Chemical Communications'
_journal_page_first 494
_journal_paper_doi 10.1039/b110420a
_journal_year 2002
_chemical_formula_moiety 'C8 H10 O5'
_chemical_formula_sum 'C8 H10 O5'
_chemical_formula_weight 186.16
_chemical_name_systematic
; 
4,5-Dihydroxy-7-oxa-bicyclo[4.1.0]hept-2-ene-3-carboxylic acid methyl ester 
;
_space_group_IT_number 4
_symmetry_cell_setting monoclinic
_symmetry_space_group_name_Hall 'P 2yb'
_symmetry_space_group_name_H-M 'P 1 21 1'
_atom_sites_solution_hydrogens geom
_atom_sites_solution_primary direct
_atom_sites_solution_secondary difmap
_audit_creation_method SHELXL-97
_cell_angle_alpha 90.00
_cell_angle_beta 112.515(2)
_cell_angle_gamma 90.00
_cell_formula_units_Z 2
_cell_length_a 8.6140(2)
_cell_length_b 4.56550(10)
_cell_length_c 11.0991(4)
_cell_measurement_reflns_used 10591
_cell_measurement_temperature 123(2)
_cell_measurement_theta_max 28.3
_cell_measurement_theta_min 2.5
_cell_volume 403.23(2)
_computing_cell_refinement DENZO-SMN
_computing_data_collection Collect
_computing_data_reduction DENZO-SMN
_computing_molecular_graphics XP
_computing_publication_material 'SHELXL-97 (Sheldrick, 1997)'
_computing_structure_refinement 'SHELXL-97 (Sheldrick, 1997)'
_computing_structure_solution 'SHELXS-97 (Sheldrick, 1990)'
_diffrn_ambient_temperature 123(2)
_diffrn_measured_fraction_theta_full 0.993
_diffrn_measured_fraction_theta_max 0.993
_diffrn_measurement_device_type 'Nonius KappaCCD'
_diffrn_measurement_method 'rotation in phi and omega, 2 deg.'
_diffrn_radiation_monochromator graphite
_diffrn_radiation_source 'fine-focus sealed tube'
_diffrn_radiation_type MoK\a
_diffrn_radiation_wavelength 0.71073
_diffrn_reflns_av_R_equivalents 0.0270
_diffrn_reflns_av_sigmaI/netI 0.0206
_diffrn_reflns_limit_h_max 10
_diffrn_reflns_limit_h_min -10
_diffrn_reflns_limit_k_max 5
_diffrn_reflns_limit_k_min -5
_diffrn_reflns_limit_l_max 13
_diffrn_reflns_limit_l_min -13
_diffrn_reflns_number 8907
_diffrn_reflns_theta_full 24.99
_diffrn_reflns_theta_max 24.99
_diffrn_reflns_theta_min 1.99
_diffrn_standards_decay_% none
_exptl_absorpt_coefficient_mu 0.129
_exptl_absorpt_correction_type none
_exptl_crystal_colour colorless
_exptl_crystal_density_diffrn 1.533
_exptl_crystal_density_meas ?
_exptl_crystal_density_method 'not measured'
_exptl_crystal_description plates
_exptl_crystal_F_000 196
_exptl_crystal_size_max 0.40
_exptl_crystal_size_mid 0.20
_exptl_crystal_size_min 0.08
_refine_diff_density_max 0.581
_refine_diff_density_min -0.167
_refine_diff_density_rms 0.044
_refine_ls_abs_structure_details 'Flack H D (1983), Acta Cryst. A39, 876-881'
_refine_ls_abs_structure_Flack '0.5(10), cannot be determind reliabl.'
_refine_ls_extinction_method none
_refine_ls_goodness_of_fit_ref 1.097
_refine_ls_hydrogen_treatment riding
_refine_ls_matrix_type full
_refine_ls_number_parameters 121
_refine_ls_number_reflns 1418
_refine_ls_number_restraints 1
_refine_ls_restrained_S_all 1.096
_refine_ls_R_factor_all 0.0294
_refine_ls_R_factor_gt 0.0290
_refine_ls_shift/su_max 0.000
_refine_ls_shift/su_mean 0.000
_refine_ls_structure_factor_coef Fsqd
_refine_ls_weighting_details 'calc w=1/[\s^2^(Fo^2^)+(0.0427P)^2^+0.1432P] where P=(Fo^2^+2Fc^2^)/3'
_refine_ls_weighting_scheme calc
_refine_ls_wR_factor_gt 0.0772
_refine_ls_wR_factor_ref 0.0776
_reflns_number_gt 1395
_reflns_number_total 1418
_reflns_threshold_expression >2sigma(I)
_cod_data_source_file b110420a.txt
_cod_data_source_block jyk_mm_2_compound_3
_cod_depositor_comments
;
The following automatic conversions were performed:

'_exptl_crystal_density_meas' value 'none' was changed to '?' - the
value is perceived as not measured.

Automatic conversion script
Id: cif_fix_values 3008 2015-01-20 13:52:24Z robertas 
;
_cod_original_cell_volume 403.227(19)
_cod_original_sg_symbol_H-M P2(1)
_cod_database_code 7114329

loop_
_symmetry_equiv_pos_as_xyz
'x, y, z'
'-x, y+1/2, -z'

loop_
_atom_site_label
_atom_site_type_symbol
_atom_site_fract_x
_atom_site_fract_y
_atom_site_fract_z
_atom_site_U_iso_or_equiv
_atom_site_adp_type
_atom_site_occupancy
_atom_site_symmetry_multiplicity
_atom_site_calc_flag
_atom_site_refinement_flags
C1 C 0.3517(2) 0.3720(4) 0.33084(15) 0.0133(3) Uani 1 1 d .
H1 H 0.3911 0.1665 0.3556 0.016 Uiso 1 1 calc R
O1 O 0.32300(14) 0.5050(3) 0.43747(11) 0.0148(3) Uani 1 1 d .
H1O H 0.3113 0.3738 0.4864 0.022 Uiso 1 1 calc R
C2 C 0.4901(2) 0.5418(4) 0.30725(15) 0.0133(4) Uani 1 1 d .
H2 H 0.4571 0.7531 0.2989 0.016 Uiso 1 1 calc R
O2 O 0.64821(14) 0.5187(3) 0.41620(11) 0.0150(3) Uani 1 1 d .
H2O H 0.6467 0.3717 0.4612 0.023 Uiso 1 1 calc R
C3 C 0.5083(2) 0.4560(4) 0.18285(17) 0.0152(4) Uani 1 1 d .
H3 H 0.5993 0.5568 0.1636 0.018 Uiso 1 1 calc R
O3 O 0.47672(16) 0.1536(3) 0.14260(12) 0.0185(3) Uani 1 1 d .
C4 C 0.3560(2) 0.3809(4) 0.07009(16) 0.0168(4) Uani 1 1 d .
H4 H 0.3520 0.4352 -0.0183 0.020 Uiso 1 1 calc R
C5 C 0.1949(2) 0.3705(4) 0.08877(17) 0.0186(4) Uani 1 1 d .
H5 H 0.0920 0.3688 0.0148 0.022 Uiso 1 1 calc R
C6 C 0.1921(2) 0.3636(4) 0.20838(17) 0.0164(4) Uani 1 1 d .
C7 C 0.0294(2) 0.2944(4) 0.22191(16) 0.0166(4) Uani 1 1 d .
O4 O -0.10615(16) 0.3837(3) 0.15118(12) 0.0262(3) Uani 1 1 d .
O5 O 0.05456(15) 0.1062(3) 0.31998(12) 0.0199(3) Uani 1 1 d .
C8 C -0.0951(2) 0.0074(5) 0.33777(19) 0.0251(4) Uani 1 1 d .
H8A H -0.1510 0.1753 0.3589 0.038 Uiso 1 1 calc R
H8B H -0.0639 -0.1350 0.4092 0.038 Uiso 1 1 calc R
H8C H -0.1718 -0.0849 0.2572 0.038 Uiso 1 1 calc R

loop_
_atom_site_aniso_label
_atom_site_aniso_U_11
_atom_site_aniso_U_22
_atom_site_aniso_U_33
_atom_site_aniso_U_23
_atom_site_aniso_U_13
_atom_site_aniso_U_12
C1 0.0153(8) 0.0127(8) 0.0129(8) -0.0008(7) 0.0065(7) 0.0020(7)
O1 0.0210(6) 0.0144(6) 0.0119(6) -0.0004(5) 0.0094(5) 0.0003(5)
C2 0.0153(8) 0.0125(9) 0.0115(8) 0.0014(7) 0.0043(6) 0.0014(7)
O2 0.0141(5) 0.0152(6) 0.0153(6) 0.0011(5) 0.0050(5) -0.0001(5)
C3 0.0197(8) 0.0096(8) 0.0201(9) 0.0004(7) 0.0119(7) -0.0013(6)
O3 0.0240(7) 0.0146(6) 0.0194(6) -0.0028(5) 0.0111(5) 0.0017(5)
C4 0.0218(9) 0.0157(9) 0.0150(8) 0.0013(7) 0.0093(7) 0.0003(7)
C5 0.0176(9) 0.0207(9) 0.0136(8) 0.0007(8) 0.0016(7) 0.0008(8)
C6 0.0142(8) 0.0163(8) 0.0196(9) 0.0002(8) 0.0075(7) 0.0002(7)
C7 0.0174(9) 0.0199(9) 0.0120(8) -0.0036(7) 0.0052(7) -0.0001(7)
O4 0.0142(7) 0.0411(9) 0.0215(7) 0.0080(7) 0.0048(5) 0.0065(6)
O5 0.0145(6) 0.0239(7) 0.0212(7) 0.0056(5) 0.0067(5) -0.0018(5)
C8 0.0215(9) 0.0325(10) 0.0244(10) 0.0014(9) 0.0123(8) -0.0053(9)

loop_
_atom_type_symbol
_atom_type_description
_atom_type_scat_dispersion_real
_atom_type_scat_dispersion_imag
_atom_type_scat_source
C C 0.0033 0.0016 'International Tables Vol C Tables 4.2.6.8 and 6.1.1.4'
H H 0.0000 0.0000 'International Tables Vol C Tables 4.2.6.8 and 6.1.1.4'
O O 0.0106 0.0060 'International Tables Vol C Tables 4.2.6.8 and 6.1.1.4'

loop_
_geom_angle_atom_site_label_1
_geom_angle_atom_site_label_2
_geom_angle_atom_site_label_3
_geom_angle
O1 C1 C6 111.51(13)
O1 C1 C2 108.63(13)
C6 C1 C2 110.97(13)
O1 C1 H1 108.6
C6 C1 H1 108.6
C2 C1 H1 108.6
C1 O1 H1O 109.5
O2 C2 C3 110.82(13)
O2 C2 C1 111.67(12)
C3 C2 C1 112.91(13)
O2 C2 H2 107.0
C3 C2 H2 107.0
C1 C2 H2 107.0
C2 O2 H2O 109.5
O3 C3 C4 60.73(11)
O3 C3 C2 117.40(13)
C4 C3 C2 118.17(14)
O3 C3 H3 116.3
C4 C3 H3 116.3
C2 C3 H3 116.3
C3 O3 C4 60.34(11)
C3 C4 O3 58.93(11)
C3 C4 C5 117.94(14)
O3 C4 C5 113.88(14)
C3 C4 H4 117.6
O3 C4 H4 117.6
C5 C4 H4 117.6
C6 C5 C4 120.92(15)
C6 C5 H5 119.5
C4 C5 H5 119.5
C5 C6 C7 118.50(16)
C5 C6 C1 122.25(15)
C7 C6 C1 118.42(14)
O4 C7 O5 124.33(16)
O4 C7 C6 125.08(16)
O5 C7 C6 110.51(14)
C7 O5 C8 115.80(14)
O5 C8 H8A 109.5
O5 C8 H8B 109.5
H8A C8 H8B 109.5
O5 C8 H8C 109.5
H8A C8 H8C 109.5
H8B C8 H8C 109.5

loop_
_geom_bond_atom_site_label_1
_geom_bond_atom_site_label_2
_geom_bond_distance
C1 O1 1.4332(19)
C1 C6 1.519(2)
C1 C2 1.526(2)
C1 H1 1.0000
O1 H1O 0.8400
C2 O2 1.4379(19)
C2 C3 1.500(2)
C2 H2 1.0000
O2 H2O 0.8400
C3 O3 1.445(2)
C3 C4 1.465(3)
C3 H3 1.0000
O3 C4 1.471(2)
C4 C5 1.481(2)
C4 H4 1.0000
C5 C6 1.337(3)
C5 H5 0.9500
C6 C7 1.500(2)
C7 O4 1.201(2)
C7 O5 1.338(2)
O5 C8 1.449(2)
C8 H8A 0.9800
C8 H8B 0.9800
C8 H8C 0.9800

loop_
_geom_hbond_atom_site_label_D
_geom_hbond_atom_site_label_H
_geom_hbond_atom_site_label_A
_geom_hbond_distance_DH
_geom_hbond_distance_HA
_geom_hbond_distance_DA
_geom_hbond_angle_DHA
_geom_hbond_site_symmetry_A
O1 H1O O2 0.84 1.91 2.7054(17) 158.8 2_646
O2 H2O O1 0.84 1.98 2.8093(17) 170.5 2_646

loop_
_geom_torsion_atom_site_label_1
_geom_torsion_atom_site_label_2
_geom_torsion_atom_site_label_3
_geom_torsion_atom_site_label_4
_geom_torsion
O1 C1 C2 O2 64.86(16)
C6 C1 C2 O2 -172.21(13)
O1 C1 C2 C3 -169.46(13)
C6 C1 C2 C3 -46.53(19)
O2 C2 C3 O3 92.22(17)
C1 C2 C3 O3 -33.9(2)
O2 C2 C3 C4 161.91(14)
C1 C2 C3 C4 35.8(2)
C2 C3 O3 C4 108.60(16)
C2 C3 C4 O3 -107.36(16)
O3 C3 C4 C5 102.44(17)
C2 C3 C4 C5 -4.9(2)
C3 O3 C4 C5 -109.36(16)
C3 C4 C5 C6 -14.8(3)
O3 C4 C5 C6 51.3(2)
C4 C5 C6 C7 -168.20(16)
C4 C5 C6 C1 1.2(3)
O1 C1 C6 C5 151.03(18)
C2 C1 C6 C5 29.8(3)
O1 C1 C6 C7 -39.5(2)
C2 C1 C6 C7 -160.77(15)
C5 C6 C7 O4 -40.3(3)
C1 C6 C7 O4 149.86(18)
C5 C6 C7 O5 136.49(18)
C1 C6 C7 O5 -33.4(2)
O4 C7 O5 C8 0.6(3)
C6 C7 O5 C8 -176.23(15)
